data_1535455
loop_
_publ_author_name
'Hodorowicz, S.A.'
'Eick, H.A.'

_publ_section_title
;
 An X-Ray Diffraction Study of the Sr Brx I2-x System
;
_journal_name_full 'Journal of Solid State Chemistry'
_journal_page_first 313
_journal_page_last 320
_journal_volume 46
_journal_year 1983
_chemical_formula_sum 'Br0.8 I1.2 Sr'
_chemical_name_systematic 'Sr Br.8 I1.2'
_space_group_IT_number 62
_symmetry_space_group_name_Hall '-P 2c 2ab'
_symmetry_space_group_name_H-M 'P b n m'
_cell_angle_alpha 90
_cell_angle_beta 90
_cell_angle_gamma 90
_cell_formula_units_Z 4
_cell_length_a 9.751
_cell_length_b 8.524
_cell_length_c 4.876
_cell_volume 405.281
_citation_journal_id_ASTM JSSCBI
_cod_data_source_file Hodorowicz_JSSCBI_1983_150.cif
_cod_data_source_block Br0.8I1.2Sr1
_cod_original_cell_volume 405.2811
_cod_original_sg_symbol_Hall '-P 2ac 2n (z,x,y)'
_cod_original_formula_sum 'Br0.8 I1.2 Sr1'
_cod_database_code 1535455

loop_
_symmetry_equiv_pos_as_xyz
x,y,z
x+1/2,-y+1/2,-z
-x+1/2,y+1/2,-z+1/2
-x,-y,z+1/2
-x,-y,-z
-x-1/2,y-1/2,z
x-1/2,-y-1/2,z-1/2
x,y,-z-1/2

loop_
_atom_site_label
_atom_site_type_symbol
_atom_site_fract_x
_atom_site_fract_y
_atom_site_fract_z
_atom_site_occupancy
_atom_site_U_iso_or_equiv
Br2 Br-1 0.4321 0.1448 0.25 0.4 0.0
I1 I-1 0.8317 0.0264 0.25 0.6 0.0
I2 I-1 0.4321 0.1448 0.25 0.6 0.0
Sr1 Sr+2 0.1215 0.2622 0.25 1 0.0
Br1 Br-1 0.8317 0.0264 0.25 0.4 0.0
